data_7233739
loop_
_publ_author_name
'Anthony D'Aleo'
'Abdellah Felouat'
'Vasile Heresanu'
'Alain Ranguis'
'Damien Chaudanson'
'Artak Karapetyan'
'Michel Giorgi'
'Frederic Fages'

_publ_section_title
;
 Two-photon excited fluorescence of BF2 complexes of curcumin analogues:
 toward NIR-to-NIR fluorescent organic nanoparticles
;
_journal_name_full 'Journal of Materials Chemistry C'
_journal_page_first 5208
_journal_page_last 5215
_journal_paper_doi 10.1039/C4TC00543K
_journal_volume 2
_journal_year 2014
_chemical_compound_source 'synthesis as described'
_chemical_formula_moiety 'C21 H19 B F2 O4'
_chemical_formula_sum 'C21 H19 B F2 O4'
_chemical_formula_weight 768.34
_space_group_IT_number 2
_space_group_name_Hall '-P 1'
_space_group_name_H-M_alt 'P -1'
_symmetry_cell_setting triclinic
_symmetry_Int_Tables_number 2
_symmetry_space_group_name_Hall '-P 1'
_symmetry_space_group_name_H-M 'P -1'
_atom_sites_solution_hydrogens geom
_atom_sites_solution_primary direct
_atom_sites_solution_secondary difmap
_cell_angle_alpha 73.452(1)
_cell_angle_beta 68.556(1)
_cell_angle_gamma 69.722(1)
_cell_formula_units_Z 4
_cell_length_a 11.1429(4)
_cell_length_b 14.0177(4)
_cell_length_c 14.2677(5)
_cell_measurement_reflns_used 22355
_cell_measurement_temperature 293(2)
_cell_measurement_theta_max 26.37
_cell_measurement_theta_min 1.56
_cell_measurement_wavelength 0.71073
_cell_volume 1913.58(11)
_computing_molecular_graphics 'Ortep-3 for Windows (Farrugia, 1997)'
_computing_publication_material 'WinGX publication routines (Farrugia, 1999)'
_computing_structure_refinement 'SHELXL-97 (Sheldrick, 2008)'
_diffrn_ambient_temperature 293(2)
_diffrn_measured_fraction_theta_full 0.998
_diffrn_measured_fraction_theta_max 0.997
_diffrn_measurement_device_type KappaCCD
_diffrn_measurement_method 'Omega + Phi scan'
_diffrn_radiation_monochromator graphite
_diffrn_radiation_probe x-ray
_diffrn_radiation_type MoK\a
_diffrn_radiation_wavelength 0.71073
_diffrn_reflns_av_R_equivalents 0.076
_diffrn_reflns_av_unetI/netI 0.088
_diffrn_reflns_limit_h_max 13
_diffrn_reflns_limit_h_min 0
_diffrn_reflns_limit_k_max 17
_diffrn_reflns_limit_k_min -15
_diffrn_reflns_limit_l_max 17
_diffrn_reflns_limit_l_min -16
_diffrn_reflns_number 22355
_diffrn_reflns_theta_full 25
_diffrn_reflns_theta_max 26.37
_diffrn_reflns_theta_min 1.56
_diffrn_standards_number 0
_exptl_absorpt_coefficient_mu 0.103
_exptl_absorpt_correction_type none
_exptl_crystal_colour red
_exptl_crystal_density_diffrn 1.333
_exptl_crystal_density_method 'not measured'
_exptl_crystal_description prism
_exptl_crystal_F_000 800
_exptl_crystal_size_max 0.3
_exptl_crystal_size_mid 0.18
_exptl_crystal_size_min 0.06
_refine_diff_density_max 0.256
_refine_diff_density_min -0.338
_refine_diff_density_rms 0.076
_refine_ls_extinction_method none
_refine_ls_goodness_of_fit_ref 1.069
_refine_ls_hydrogen_treatment constr
_refine_ls_matrix_type full
_refine_ls_number_parameters 505
_refine_ls_number_reflns 7794
_refine_ls_number_restraints 0
_refine_ls_restrained_S_all 1.069
_refine_ls_R_factor_all 0.1912
_refine_ls_R_factor_gt 0.0792
_refine_ls_shift/su_max 0
_refine_ls_shift/su_mean 0
_refine_ls_structure_factor_coef Fsqd
_refine_ls_weighting_details 'calc w=1/[\s^2^(Fo^2^)+(0.1490P)^2^+0.1514P] where P=(Fo^2^+2Fc^2^)/3'
_refine_ls_weighting_scheme calc
_refine_ls_wR_factor_gt 0.2264
_refine_ls_wR_factor_ref 0.308
_reflns_number_gt 3153
_reflns_number_total 7794
_reflns_threshold_expression >2\s(I)
_cod_data_source_file J-Mater-Chem-C-2014-2-5208.cif
_cod_data_source_block fa098
_cod_depositor_comments
;

2024-10-18
Z value and formula fixed to values more according to usual
chemical conventions.                 miguel
;
_cod_original_formula_sum 'C42 H38 B2 F4 O8'
_cod_original_formula_weight 768.34
_cod_original_formula_moiety 'C42 H38 B2 F4 O8'
_cod_original_formula_units_Z 2
_cod_database_code 7233739

loop_
_symmetry_equiv_pos_as_xyz
'x, y, z'
'-x, -y, -z'

loop_
_atom_site_label
_atom_site_type_symbol
_atom_site_fract_x
_atom_site_fract_y
_atom_site_fract_z
_atom_site_U_iso_or_equiv
_atom_site_adp_type
_atom_site_occupancy
_atom_site_symmetry_multiplicity
_atom_site_calc_flag
_atom_site_refinement_flags
_atom_site_disorder_assembly
_atom_site_disorder_group
C1 C 0.4062(5) 0.1196(3) 0.6123(3) 0.0778(12) Uani 1 1 d . . .
H1 H 0.4912 0.1247 0.6023 0.093 Uiso 1 1 calc R . .
C2 C 0.3027(5) 0.2088(3) 0.6044(3) 0.0691(11) Uani 1 1 d . . .
C3 C 0.3174(5) 0.3097(3) 0.5894(3) 0.0737(12) Uani 1 1 d . . .
H3 H 0.398 0.3155 0.5896 0.088 Uiso 1 1 calc R . .
C4 C 0.2206(4) 0.3967(3) 0.5751(3) 0.0701(11) Uani 1 1 d . . .
H4 H 0.1415 0.3883 0.5749 0.084 Uiso 1 1 calc R . .
C5 C 0.2248(4) 0.5023(3) 0.5600(3) 0.0661(11) Uani 1 1 d . . .
C6 C 0.3305(4) 0.5264(3) 0.5688(3) 0.0714(11) Uani 1 1 d . . .
H6 H 0.4013 0.4735 0.5861 0.086 Uiso 1 1 calc R . .
C7 C 0.3317(5) 0.6277(3) 0.5523(3) 0.0769(12) Uani 1 1 d . . .
H7 H 0.4044 0.6425 0.5568 0.092 Uiso 1 1 calc R . .
C8 C 0.2268(5) 0.7070(3) 0.5293(3) 0.0722(12) Uani 1 1 d . . .
C9 C 0.1194(5) 0.6861(3) 0.5224(3) 0.0789(13) Uani 1 1 d . . .
H9 H 0.0472 0.7395 0.5081 0.095 Uiso 1 1 calc R . .
C10 C 0.1203(4) 0.5841(3) 0.5371(3) 0.0760(12) Uani 1 1 d . . .
H10 H 0.048 0.5699 0.5314 0.091 Uiso 1 1 calc R . .
C11 C 0.3842(5) 0.0229(3) 0.6349(3) 0.0721(12) Uani 1 1 d . . .
C12 C 0.4855(5) -0.0714(3) 0.6509(3) 0.0770(12) Uani 1 1 d . . .
H12 H 0.5693 -0.0671 0.6456 0.092 Uiso 1 1 calc R . .
C13 C 0.4658(5) -0.1648(3) 0.6730(3) 0.0749(12) Uani 1 1 d . . .
H13 H 0.3803 -0.1657 0.6789 0.09 Uiso 1 1 calc R . .
C14 C 0.5594(5) -0.2646(3) 0.6892(3) 0.0671(11) Uani 1 1 d . . .
C15 C 0.6907(5) -0.2761(3) 0.6837(3) 0.0787(13) Uani 1 1 d . . .
H15 H 0.7199 -0.2176 0.6702 0.094 Uiso 1 1 calc R . .
C16 C 0.7782(5) -0.3724(3) 0.6980(3) 0.0807(13) Uani 1 1 d . . .
H16 H 0.8649 -0.3784 0.6958 0.097 Uiso 1 1 calc R . .
C17 C 0.7375(5) -0.4609(3) 0.7158(3) 0.0733(12) Uani 1 1 d . . .
C18 C 0.6083(5) -0.4515(3) 0.7231(3) 0.0771(12) Uani 1 1 d . . .
H18 H 0.5792 -0.51 0.7364 0.093 Uiso 1 1 calc R . .
C19 C 0.5215(5) -0.3539(3) 0.7104(3) 0.0765(12) Uani 1 1 d . . .
H19 H 0.4334 -0.3483 0.7165 0.092 Uiso 1 1 calc R . .
C20 C 0.1343(6) 0.8895(4) 0.4941(5) 0.1141(19) Uani 1 1 d . . .
H20A H 0.1175 0.8838 0.4349 0.171 Uiso 1 1 calc R . .
H20B H 0.159 0.9523 0.4809 0.171 Uiso 1 1 calc R . .
H20C H 0.0548 0.8905 0.5514 0.171 Uiso 1 1 calc R . .
C21 C 0.7996(6) -0.6466(3) 0.7427(4) 0.1036(17) Uani 1 1 d . . .
H21A H 0.7323 -0.6548 0.8074 0.155 Uiso 1 1 calc R . .
H21B H 0.8782 -0.7037 0.7426 0.155 Uiso 1 1 calc R . .
H21C H 0.7661 -0.6444 0.6889 0.155 Uiso 1 1 calc R . .
C22 C 0.1202(4) 0.3349(3) 0.8622(3) 0.0768(12) Uani 1 1 d . . .
H22 H 0.0323 0.3339 0.8765 0.092 Uiso 1 1 calc R . .
C23 C 0.2202(4) 0.2432(3) 0.8606(3) 0.0684(11) Uani 1 1 d . . .
C24 C 0.1935(4) 0.1455(3) 0.8798(3) 0.0734(12) Uani 1 1 d . . .
H24 H 0.1088 0.1453 0.8828 0.088 Uiso 1 1 calc R . .
C25 C 0.2833(4) 0.0546(3) 0.8938(3) 0.0748(12) Uani 1 1 d . . .
H25 H 0.3674 0.0575 0.8895 0.09 Uiso 1 1 calc R . .
C26 C 0.2657(4) -0.0477(3) 0.9149(3) 0.0699(11) Uani 1 1 d . . .
C27 C 0.1514(4) -0.0661(3) 0.9139(3) 0.0732(12) Uani 1 1 d . . .
H27 H 0.0811 -0.0107 0.8993 0.088 Uiso 1 1 calc R . .
C28 C 0.1412(4) -0.1653(3) 0.9343(3) 0.0769(12) Uani 1 1 d . . .
H28 H 0.0641 -0.1762 0.9331 0.092 Uiso 1 1 calc R . .
C29 C 0.2432(5) -0.2491(3) 0.9566(3) 0.0729(12) Uani 1 1 d . . .
C30 C 0.3569(5) -0.2337(4) 0.9584(4) 0.0850(13) Uani 1 1 d . . .
H30 H 0.4267 -0.2894 0.9733 0.102 Uiso 1 1 calc R . .
C31 C 0.3660(5) -0.1330(4) 0.9376(4) 0.0885(14) Uani 1 1 d . . .
H31 H 0.4432 -0.1226 0.9391 0.106 Uiso 1 1 calc R . .
C32 C 0.1482(4) 0.4279(3) 0.8431(3) 0.0666(11) Uani 1 1 d . . .
C33 C 0.0449(4) 0.5241(3) 0.8460(3) 0.0726(12) Uani 1 1 d . . .
H33 H -0.0434 0.5208 0.8684 0.087 Uiso 1 1 calc R . .
C34 C 0.0653(4) 0.6170(3) 0.8192(3) 0.0683(11) Uani 1 1 d . . .
H34 H 0.154 0.6194 0.7942 0.082 Uiso 1 1 calc R . .
C35 C -0.0364(4) 0.7158(3) 0.8249(3) 0.0619(10) Uani 1 1 d . . .
C36 C -0.1669(4) 0.7221(3) 0.8870(4) 0.0786(13) Uani 1 1 d . . .
H36 H -0.1913 0.6619 0.924 0.094 Uiso 1 1 calc R . .
C37 C -0.2602(5) 0.8158(4) 0.8945(4) 0.0905(15) Uani 1 1 d . . .
H37 H -0.3469 0.8186 0.9374 0.109 Uiso 1 1 calc R . .
C38 C -0.2275(5) 0.9056(3) 0.8395(4) 0.0822(13) Uani 1 1 d . . .
C39 C -0.0995(5) 0.9020(3) 0.7791(3) 0.0810(13) Uani 1 1 d . . .
H39 H -0.0757 0.9625 0.7425 0.097 Uiso 1 1 calc R . .
C40 C -0.0053(4) 0.8070(3) 0.7728(3) 0.0781(12) Uani 1 1 d . . .
H40 H 0.0822 0.8048 0.7319 0.094 Uiso 1 1 calc R . .
C41 C 0.3266(6) -0.4339(4) 0.9903(4) 0.1098(18) Uani 1 1 d . . .
H41A H 0.4052 -0.4317 0.9327 0.165 Uiso 1 1 calc R . .
H41B H 0.2996 -0.4942 0.9969 0.165 Uiso 1 1 calc R . .
H41C H 0.346 -0.4369 1.0515 0.165 Uiso 1 1 calc R . .
C42 C -0.2998(6) 1.0899(4) 0.8055(5) 0.139(3) Uani 1 1 d . . .
H42A H -0.2227 1.0919 0.8193 0.209 Uiso 1 1 calc R . .
H42B H -0.3751 1.1452 0.8308 0.209 Uiso 1 1 calc R . .
H42C H -0.2819 1.0977 0.733 0.209 Uiso 1 1 calc R . .
B1 B 0.1599(7) 0.1058(4) 0.6193(5) 0.0863(17) Uani 1 1 d . . .
B2 B 0.3836(5) 0.3373(4) 0.8258(5) 0.0726(14) Uani 1 1 d . . .
O1 O 0.1850(3) 0.2031(2) 0.6134(3) 0.0898(10) Uani 1 1 d . . .
O2 O 0.2668(3) 0.0154(2) 0.6439(3) 0.0895(10) Uani 1 1 d . . .
O3 O 0.2401(4) 0.8037(2) 0.5166(3) 0.0989(11) Uani 1 1 d . . .
O4 O 0.8330(3) -0.5523(2) 0.7268(3) 0.0979(10) Uani 1 1 d . . .
O5 O 0.3439(3) 0.2428(2) 0.8422(2) 0.0809(9) Uani 1 1 d . . .
O6 O 0.2710(3) 0.4316(2) 0.8215(2) 0.0794(9) Uani 1 1 d . . .
O7 O 0.2213(3) -0.3438(2) 0.9754(3) 0.0999(11) Uani 1 1 d . . .
O8 O -0.3289(3) 0.9940(3) 0.8549(3) 0.1128(13) Uani 1 1 d . . .
F1 F 0.1600(3) 0.1051(2) 0.5211(3) 0.1213(11) Uani 1 1 d . . .
F2 F 0.0433(3) 0.0997(2) 0.6875(3) 0.1378(14) Uani 1 1 d . . .
F3 F 0.4287(3) 0.33268(19) 0.9048(2) 0.0948(9) Uani 1 1 d . . .
F4 F 0.4831(2) 0.34375(18) 0.7345(2) 0.0896(8) Uani 1 1 d . . .

loop_
_atom_site_aniso_label
_atom_site_aniso_U_11
_atom_site_aniso_U_22
_atom_site_aniso_U_33
_atom_site_aniso_U_23
_atom_site_aniso_U_13
_atom_site_aniso_U_12
C1 0.074(3) 0.066(3) 0.091(3) -0.019(2) -0.026(2) -0.012(2)
C2 0.074(3) 0.060(3) 0.074(3) -0.014(2) -0.021(2) -0.020(2)
C3 0.083(3) 0.059(3) 0.081(3) -0.015(2) -0.023(2) -0.022(2)
C4 0.078(3) 0.058(3) 0.078(3) -0.014(2) -0.028(2) -0.017(2)
C5 0.067(3) 0.061(3) 0.069(3) -0.017(2) -0.016(2) -0.017(2)
C6 0.062(3) 0.056(2) 0.088(3) -0.017(2) -0.016(2) -0.011(2)
C7 0.075(3) 0.063(3) 0.096(3) -0.024(2) -0.019(2) -0.022(2)
C8 0.085(3) 0.052(2) 0.081(3) -0.022(2) -0.021(2) -0.016(2)
C9 0.092(3) 0.056(3) 0.095(3) -0.018(2) -0.040(3) -0.011(2)
C10 0.073(3) 0.069(3) 0.092(3) -0.018(2) -0.033(2) -0.014(2)
C11 0.080(3) 0.056(3) 0.076(3) -0.011(2) -0.027(2) -0.011(2)
C12 0.080(3) 0.067(3) 0.079(3) -0.017(2) -0.029(2) -0.005(2)
C13 0.083(3) 0.056(3) 0.081(3) -0.011(2) -0.029(2) -0.011(2)
C14 0.074(3) 0.060(3) 0.064(2) -0.011(2) -0.020(2) -0.016(2)
C15 0.085(3) 0.059(3) 0.092(3) -0.015(2) -0.027(3) -0.017(2)
C16 0.078(3) 0.070(3) 0.096(3) -0.016(2) -0.029(3) -0.017(3)
C17 0.077(3) 0.061(3) 0.075(3) -0.016(2) -0.025(2) -0.006(2)
C18 0.087(3) 0.058(3) 0.086(3) -0.011(2) -0.027(3) -0.021(2)
C19 0.076(3) 0.063(3) 0.088(3) -0.009(2) -0.026(2) -0.018(2)
C20 0.153(5) 0.055(3) 0.133(5) -0.013(3) -0.066(4) -0.005(3)
C21 0.125(5) 0.054(3) 0.115(4) -0.017(3) -0.029(3) -0.011(3)
C22 0.060(3) 0.063(3) 0.105(3) -0.015(2) -0.026(2) -0.011(2)
C23 0.062(3) 0.059(3) 0.082(3) -0.009(2) -0.025(2) -0.013(2)
C24 0.070(3) 0.062(3) 0.087(3) -0.015(2) -0.021(2) -0.017(2)
C25 0.067(3) 0.063(3) 0.095(3) -0.015(2) -0.025(2) -0.016(2)
C26 0.066(3) 0.060(3) 0.084(3) -0.013(2) -0.027(2) -0.012(2)
C27 0.071(3) 0.054(2) 0.091(3) -0.014(2) -0.027(2) -0.009(2)
C28 0.071(3) 0.067(3) 0.099(3) -0.021(2) -0.031(3) -0.015(2)
C29 0.083(3) 0.059(3) 0.076(3) -0.015(2) -0.020(2) -0.020(2)
C30 0.084(3) 0.063(3) 0.107(4) -0.009(3) -0.040(3) -0.011(2)
C31 0.076(3) 0.068(3) 0.130(4) -0.014(3) -0.047(3) -0.015(2)
C32 0.063(3) 0.057(3) 0.077(3) -0.007(2) -0.025(2) -0.011(2)
C33 0.057(3) 0.059(3) 0.095(3) -0.016(2) -0.029(2) 0.001(2)
C34 0.061(3) 0.062(3) 0.075(3) -0.009(2) -0.022(2) -0.010(2)
C35 0.059(3) 0.051(2) 0.071(3) -0.010(2) -0.023(2) -0.0067(19)
C36 0.059(3) 0.068(3) 0.098(3) -0.015(2) -0.015(2) -0.014(2)
C37 0.063(3) 0.067(3) 0.118(4) -0.016(3) -0.014(3) -0.003(2)
C38 0.073(3) 0.060(3) 0.099(3) -0.018(3) -0.028(3) 0.004(2)
C39 0.075(3) 0.060(3) 0.088(3) -0.004(2) -0.018(3) -0.008(2)
C40 0.065(3) 0.066(3) 0.082(3) -0.008(2) -0.013(2) -0.006(2)
C41 0.133(5) 0.059(3) 0.114(4) -0.017(3) -0.027(4) -0.006(3)
C42 0.134(5) 0.060(3) 0.155(6) -0.001(4) -0.012(4) 0.008(3)
B1 0.093(5) 0.053(3) 0.123(5) -0.008(3) -0.050(4) -0.019(3)
B2 0.060(3) 0.051(3) 0.100(4) -0.004(3) -0.028(3) -0.009(2)
O1 0.086(2) 0.0554(18) 0.135(3) -0.0119(17) -0.046(2) -0.0179(16)
O2 0.091(2) 0.0571(18) 0.122(3) -0.0047(17) -0.046(2) -0.0163(17)
O3 0.115(3) 0.0589(19) 0.129(3) -0.0254(19) -0.040(2) -0.0209(18)
O4 0.093(2) 0.063(2) 0.124(3) -0.0171(18) -0.035(2) -0.0003(18)
O5 0.062(2) 0.0581(17) 0.117(2) -0.0113(16) -0.0272(17) -0.0121(14)
O6 0.0622(19) 0.0566(17) 0.112(2) -0.0060(16) -0.0304(17) -0.0101(14)
O7 0.108(3) 0.059(2) 0.132(3) -0.0184(18) -0.034(2) -0.0229(18)
O8 0.083(2) 0.068(2) 0.146(3) -0.018(2) -0.017(2) 0.0105(18)
F1 0.161(3) 0.0701(18) 0.162(3) -0.0092(18) -0.094(2) -0.0271(18)
F2 0.087(2) 0.0696(19) 0.220(4) 0.009(2) -0.026(2) -0.0265(16)
F3 0.105(2) 0.0708(16) 0.120(2) -0.0050(14) -0.0603(18) -0.0175(14)
F4 0.0720(17) 0.0689(16) 0.107(2) -0.0059(14) -0.0131(15) -0.0162(13)

loop_
_atom_type_symbol
_atom_type_description
_atom_type_scat_dispersion_real
_atom_type_scat_dispersion_imag
_atom_type_scat_source
C C 0.0033 0.0016 'International Tables Vol C Tables 4.2.6.8 and 6.1.1.4'
H H 0 0 'International Tables Vol C Tables 4.2.6.8 and 6.1.1.4'
B B 0.0013 0.0007 'International Tables Vol C Tables 4.2.6.8 and 6.1.1.4'
O O 0.0106 0.006 'International Tables Vol C Tables 4.2.6.8 and 6.1.1.4'
F F 0.0171 0.0103 'International Tables Vol C Tables 4.2.6.8 and 6.1.1.4'

loop_
_geom_angle_atom_site_label_1
_geom_angle_atom_site_label_2
_geom_angle_atom_site_label_3
_geom_angle
_geom_angle_site_symmetry_1
_geom_angle_site_symmetry_3
C2 C1 C11 120.7(4) . .
C2 C1 H1 119.7 . .
C11 C1 H1 119.7 . .
O1 C2 C1 120.3(4) . .
O1 C2 C3 116.8(4) . .
C1 C2 C3 122.8(4) . .
C4 C3 C2 123.2(4) . .
C4 C3 H3 118.4 . .
C2 C3 H3 118.4 . .
C3 C4 C5 127.6(4) . .
C3 C4 H4 116.2 . .
C5 C4 H4 116.2 . .
C6 C5 C10 117.2(4) . .
C6 C5 C4 122.5(4) . .
C10 C5 C4 120.3(4) . .
C7 C6 C5 120.7(4) . .
C7 C6 H6 119.7 . .
C5 C6 H6 119.7 . .
C6 C7 C8 120.7(4) . .
C6 C7 H7 119.7 . .
C8 C7 H7 119.7 . .
C9 C8 O3 125.3(4) . .
C9 C8 C7 120.2(4) . .
O3 C8 C7 114.5(4) . .
C8 C9 C10 118.7(4) . .
C8 C9 H9 120.7 . .
C10 C9 H9 120.7 . .
C9 C10 C5 122.5(4) . .
C9 C10 H10 118.7 . .
C5 C10 H10 118.7 . .
O2 C11 C1 119.9(4) . .
O2 C11 C12 117.5(4) . .
C1 C11 C12 122.6(5) . .
C13 C12 C11 123.4(5) . .
C13 C12 H12 118.3 . .
C11 C12 H12 118.3 . .
C12 C13 C14 128.7(5) . .
C12 C13 H13 115.7 . .
C14 C13 H13 115.7 . .
C19 C14 C15 116.8(4) . .
C19 C14 C13 120.7(4) . .
C15 C14 C13 122.6(4) . .
C16 C15 C14 121.2(4) . .
C16 C15 H15 119.4 . .
C14 C15 H15 119.4 . .
C15 C16 C17 120.3(4) . .
C15 C16 H16 119.8 . .
C17 C16 H16 119.8 . .
C18 C17 O4 125.0(4) . .
C18 C17 C16 119.5(4) . .
O4 C17 C16 115.5(4) . .
C17 C18 C19 119.2(4) . .
C17 C18 H18 120.4 . .
C19 C18 H18 120.4 . .
C14 C19 C18 123.0(4) . .
C14 C19 H19 118.5 . .
C18 C19 H19 118.5 . .
O3 C20 H20A 109.5 . .
O3 C20 H20B 109.5 . .
H20A C20 H20B 109.5 . .
O3 C20 H20C 109.5 . .
H20A C20 H20C 109.5 . .
H20B C20 H20C 109.5 . .
O4 C21 H21A 109.5 . .
O4 C21 H21B 109.5 . .
H21A C21 H21B 109.5 . .
O4 C21 H21C 109.5 . .
H21A C21 H21C 109.5 . .
H21B C21 H21C 109.5 . .
C32 C22 C23 121.2(4) . .
C32 C22 H22 119.4 . .
C23 C22 H22 119.4 . .
O5 C23 C22 120.3(4) . .
O5 C23 C24 117.5(4) . .
C22 C23 C24 122.2(4) . .
C25 C24 C23 123.6(4) . .
C25 C24 H24 118.2 . .
C23 C24 H24 118.2 . .
C24 C25 C26 127.8(4) . .
C24 C25 H25 116.1 . .
C26 C25 H25 116.1 . .
C31 C26 C27 116.9(4) . .
C31 C26 C25 119.5(4) . .
C27 C26 C25 123.6(4) . .
C28 C27 C26 120.6(4) . .
C28 C27 H27 119.7 . .
C26 C27 H27 119.7 . .
C27 C28 C29 121.2(4) . .
C27 C28 H28 119.4 . .
C29 C28 H28 119.4 . .
C30 C29 O7 124.7(4) . .
C30 C29 C28 119.7(4) . .
O7 C29 C28 115.7(4) . .
C29 C30 C31 118.6(4) . .
C29 C30 H30 120.7 . .
C31 C30 H30 120.7 . .
C26 C31 C30 123.0(4) . .
C26 C31 H31 118.5 . .
C30 C31 H31 118.5 . .
O6 C32 C22 120.6(4) . .
O6 C32 C33 117.5(4) . .
C22 C32 C33 121.9(4) . .
C34 C33 C32 125.2(4) . .
C34 C33 H33 117.4 . .
C32 C33 H33 117.4 . .
C33 C34 C35 126.9(4) . .
C33 C34 H34 116.5 . .
C35 C34 H34 116.5 . .
C40 C35 C36 117.3(4) . .
C40 C35 C34 121.2(4) . .
C36 C35 C34 121.4(4) . .
C37 C36 C35 120.8(4) . .
C37 C36 H36 119.6 . .
C35 C36 H36 119.6 . .
C36 C37 C38 120.8(4) . .
C36 C37 H37 119.6 . .
C38 C37 H37 119.6 . .
C39 C38 O8 125.1(5) . .
C39 C38 C37 119.7(4) . .
O8 C38 C37 115.1(4) . .
C38 C39 C40 119.1(4) . .
C38 C39 H39 120.5 . .
C40 C39 H39 120.5 . .
C35 C40 C39 122.3(4) . .
C35 C40 H40 118.9 . .
C39 C40 H40 118.9 . .
O7 C41 H41A 109.5 . .
O7 C41 H41B 109.5 . .
H41A C41 H41B 109.5 . .
O7 C41 H41C 109.5 . .
H41A C41 H41C 109.5 . .
H41B C41 H41C 109.5 . .
O8 C42 H42A 109.5 . .
O8 C42 H42B 109.5 . .
H42A C42 H42B 109.5 . .
O8 C42 H42C 109.5 . .
H42A C42 H42C 109.5 . .
H42B C42 H42C 109.5 . .
F2 B1 F1 110.9(5) . .
F2 B1 O1 110.2(5) . .
F1 B1 O1 106.5(4) . .
F2 B1 O2 110.1(5) . .
F1 B1 O2 106.6(4) . .
O1 B1 O2 112.5(4) . .
F3 B2 F4 110.4(4) . .
F3 B2 O5 109.2(4) . .
F4 B2 O5 108.4(4) . .
F3 B2 O6 108.1(4) . .
F4 B2 O6 108.5(4) . .
O5 B2 O6 112.3(4) . .
C2 O1 B1 122.2(4) . .
C11 O2 B1 122.1(4) . .
C8 O3 C20 117.5(4) . .
C17 O4 C21 118.7(4) . .
C23 O5 B2 122.8(3) . .
C32 O6 B2 122.3(3) . .
C29 O7 C41 118.8(4) . .
C38 O8 C42 118.1(4) . .

loop_
_geom_bond_atom_site_label_1
_geom_bond_atom_site_label_2
_geom_bond_distance
_geom_bond_site_symmetry_2
C1 C2 1.386(6) .
C1 C11 1.388(6) .
C1 H1 0.93 .
C2 O1 1.299(5) .
C2 C3 1.427(5) .
C3 C4 1.342(5) .
C3 H3 0.93 .
C4 C5 1.448(5) .
C4 H4 0.93 .
C5 C6 1.387(6) .
C5 C10 1.385(6) .
C6 C7 1.376(5) .
C6 H6 0.93 .
C7 C8 1.372(6) .
C7 H7 0.93 .
C8 C9 1.370(6) .
C8 O3 1.368(5) .
C9 C10 1.381(5) .
C9 H9 0.93 .
C10 H10 0.93 .
C11 O2 1.304(5) .
C11 C12 1.434(6) .
C12 C13 1.332(6) .
C12 H12 0.93 .
C13 C14 1.442(6) .
C13 H13 0.93 .
C14 C19 1.376(6) .
C14 C15 1.391(6) .
C15 C16 1.375(6) .
C15 H15 0.93 .
C16 C17 1.390(6) .
C16 H16 0.93 .
C17 C18 1.367(6) .
C17 O4 1.364(5) .
C18 C19 1.382(6) .
C18 H18 0.93 .
C19 H19 0.93 .
C20 O3 1.419(6) .
C20 H20A 0.96 .
C20 H20B 0.96 .
C20 H20C 0.96 .
C21 O4 1.429(5) .
C21 H21A 0.96 .
C21 H21B 0.96 .
C21 H21C 0.96 .
C22 C32 1.374(5) .
C22 C23 1.379(5) .
C22 H22 0.93 .
C23 O5 1.305(5) .
C23 C24 1.430(5) .
C24 C25 1.335(6) .
C24 H24 0.93 .
C25 C26 1.447(6) .
C25 H25 0.93 .
C26 C31 1.379(6) .
C26 C27 1.390(6) .
C27 C28 1.374(5) .
C27 H27 0.93 .
C28 C29 1.378(6) .
C28 H28 0.93 .
C29 C30 1.367(6) .
C29 O7 1.366(5) .
C30 C31 1.389(6) .
C30 H30 0.93 .
C31 H31 0.93 .
C32 O6 1.304(5) .
C32 C33 1.438(5) .
C33 C34 1.323(5) .
C33 H33 0.93 .
C34 C35 1.455(5) .
C34 H34 0.93 .
C35 C40 1.373(5) .
C35 C36 1.386(5) .
C36 C37 1.367(6) .
C36 H36 0.93 .
C37 C38 1.371(6) .
C37 H37 0.93 .
C38 C39 1.363(6) .
C38 O8 1.365(5) .
C39 C40 1.383(5) .
C39 H39 0.93 .
C40 H40 0.93 .
C41 O7 1.421(6) .
C41 H41A 0.96 .
C41 H41B 0.96 .
C41 H41C 0.96 .
C42 O8 1.416(6) .
C42 H42A 0.96 .
C42 H42B 0.96 .
C42 H42C 0.96 .
B1 F2 1.322(7) .
B1 F1 1.404(7) .
B1 O1 1.458(6) .
B1 O2 1.467(6) .
B2 F3 1.369(6) .
B2 F4 1.372(6) .
B2 O5 1.469(6) .
B2 O6 1.479(5) .
